data_7053877
loop_
_publ_author_name
'Hasegawa, Miki'
'Ohtsu, Hideki'
'Kodama, Daisuke'
'Kasai, Takeshi'
'Sakurai, Shoya'
'Ishii, Ayumi'
'Suzuki, Kengo'

_publ_section_title
;
 Luminescence behaviour in acetonitrile and in the solid state of a series
 of lanthanide complexes with a single helical ligand
;
_journal_issue 3
_journal_name_full 'New Journal of Chemistry'
_journal_page_first 1225
_journal_paper_doi 10.1039/c3nj00910f
_journal_volume 38
_journal_year 2014
_chemical_formula_sum 'C26 H23 Eu F6 N9 O6 P'
_chemical_formula_weight 854.46
_chemical_name_systematic
; 
 ? 
;
_space_group_IT_number 2
_symmetry_cell_setting triclinic
_symmetry_space_group_name_Hall '-P 1'
_symmetry_space_group_name_H-M 'P -1'
_atom_sites_solution_hydrogens geom
_atom_sites_solution_primary direct
_atom_sites_solution_secondary difmap
_audit_creation_method SHELXL-97
_cell_angle_alpha 112.3060(10)
_cell_angle_beta 104.4460(10)
_cell_angle_gamma 91.8160(10)
_cell_formula_units_Z 2
_cell_length_a 8.9999(9)
_cell_length_b 12.2528(12)
_cell_length_c 16.2526(16)
_cell_measurement_reflns_used 5208
_cell_measurement_temperature 100
_cell_measurement_theta_max 27.56
_cell_measurement_theta_min 2.36
_cell_volume 1589.6(3)
_computing_cell_refinement 'Bruker SMART'
_computing_data_collection 'Bruker SMART'
_computing_data_reduction 'Bruker SAINT'
_computing_molecular_graphics 'Bruker SHELXTL'
_computing_publication_material 'Bruker SHELXTL'
_computing_structure_refinement 'SHELXL-97 (Sheldrick, 2008)'
_computing_structure_solution 'SHELXS-97 (Sheldrick, 2008)'
_diffrn_ambient_temperature 100
_diffrn_detector_area_resol_mean 8.333
_diffrn_measured_fraction_theta_full 0.967
_diffrn_measured_fraction_theta_max 0.967
_diffrn_measurement_device_type 'CCD area detector'
_diffrn_measurement_method 'phi and omega scans'
_diffrn_radiation_monochromator graphite
_diffrn_radiation_source 'fine-focus sealed tube'
_diffrn_radiation_type MoK\a
_diffrn_radiation_wavelength 0.71073
_diffrn_reflns_av_R_equivalents 0.0220
_diffrn_reflns_av_sigmaI/netI 0.0284
_diffrn_reflns_limit_h_max 11
_diffrn_reflns_limit_h_min -11
_diffrn_reflns_limit_k_max 15
_diffrn_reflns_limit_k_min -15
_diffrn_reflns_limit_l_max 21
_diffrn_reflns_limit_l_min -20
_diffrn_reflns_number 17991
_diffrn_reflns_theta_full 27.62
_diffrn_reflns_theta_max 27.62
_diffrn_reflns_theta_min 1.41
_exptl_absorpt_coefficient_mu 2.114
_exptl_absorpt_correction_T_max 0.8491
_exptl_absorpt_correction_T_min 0.7421
_exptl_absorpt_correction_type empirical
_exptl_absorpt_process_details
; 
SADABS Sheldrick 1996 
;
_exptl_crystal_colour colorless
_exptl_crystal_density_diffrn 1.785
_exptl_crystal_density_method 'not measured'
_exptl_crystal_description block
_exptl_crystal_F_000 844
_exptl_crystal_size_max 0.15
_exptl_crystal_size_mid 0.11
_exptl_crystal_size_min 0.08
_refine_diff_density_max 2.639
_refine_diff_density_min -1.439
_refine_diff_density_rms 0.140
_refine_ls_extinction_method none
_refine_ls_goodness_of_fit_ref 1.082
_refine_ls_hydrogen_treatment constr
_refine_ls_matrix_type full
_refine_ls_number_parameters 443
_refine_ls_number_reflns 7144
_refine_ls_number_restraints 12
_refine_ls_restrained_S_all 1.129
_refine_ls_R_factor_all 0.0387
_refine_ls_R_factor_gt 0.0349
_refine_ls_shift/su_max 0.000
_refine_ls_shift/su_mean 0.000
_refine_ls_structure_factor_coef Fsqd
_refine_ls_weighting_details 'calc w=1/[\s^2^(Fo^2^)+(0.0525P)^2^+4.6420P] where P=(Fo^2^+2Fc^2^)/3'
_refine_ls_weighting_scheme calc
_refine_ls_wR_factor_gt 0.0947
_refine_ls_wR_factor_ref 0.0962
_reflns_number_gt 6613
_reflns_number_total 7144
_reflns_threshold_expression >2sigma(I)
_cod_data_source_file c3nj00910f.txt
_cod_data_source_block Eu_enbpy2_NO3_PF6
_cod_depositor_comments
;
The following automatic conversions were performed:

'_symmetry_cell_setting' value 'Triclinic' changed to 'triclinic'
according to
/usr/data/users/saulius/automatic-downloads/current/RSC/lib/dictionaries/cif_core.dic
dictionary named 'cif_core.dic' version 2.4.2 from 2011-04-26.

Automatic conversion script
Id: cif_fix_values 2281 2013-09-26 08:29:07Z andrius 
;
_cod_original_sg_symbol_H-M P-1
_cod_database_code 7053877

loop_
_symmetry_equiv_pos_as_xyz
'x, y, z'
'-x, -y, -z'

loop_
_atom_site_label
_atom_site_type_symbol
_atom_site_fract_x
_atom_site_fract_y
_atom_site_fract_z
_atom_site_U_iso_or_equiv
_atom_site_adp_type
_atom_site_occupancy
_atom_site_symmetry_multiplicity
_atom_site_calc_flag
_atom_site_refinement_flags
C1 C 0.5208(5) 0.5731(4) 0.2554(3) 0.0200(8) Uani 1 1 d .
H1 H 0.5034 0.5275 0.2890 0.024 Uiso 1 1 calc R
C2 C 0.4613(5) 0.6797(4) 0.2728(3) 0.0230(8) Uani 1 1 d .
H2 H 0.4036 0.7062 0.3166 0.028 Uiso 1 1 calc R
C3 C 0.4877(5) 0.7467(4) 0.2248(3) 0.0268(9) Uani 1 1 d .
H3 H 0.4520 0.8219 0.2370 0.032 Uiso 1 1 calc R
C4 C 0.5666(5) 0.7032(4) 0.1587(3) 0.0230(8) Uani 1 1 d .
H4 H 0.5829 0.7471 0.1238 0.028 Uiso 1 1 calc R
C5 C 0.6220(4) 0.5944(4) 0.1439(3) 0.0174(8) Uani 1 1 d .
C6 C 0.7018(4) 0.5391(4) 0.0716(3) 0.0174(8) Uani 1 1 d .
C7 C 0.7254(5) 0.5929(4) 0.0128(3) 0.0216(8) Uani 1 1 d .
H7 H 0.6976 0.6698 0.0214 0.026 Uiso 1 1 calc R
C8 C 0.7897(5) 0.5327(4) -0.0580(3) 0.0238(9) Uani 1 1 d .
H8 H 0.8053 0.5672 -0.0991 0.029 Uiso 1 1 calc R
C9 C 0.8311(5) 0.4211(4) -0.0682(3) 0.0226(8) Uani 1 1 d .
H9 H 0.8727 0.3768 -0.1172 0.027 Uiso 1 1 calc R
C10 C 0.8101(5) 0.3762(4) -0.0050(3) 0.0193(8) Uani 1 1 d .
C11 C 0.8535(5) 0.2591(4) -0.0108(3) 0.0219(8) Uani 1 1 d .
H11 H 0.8856 0.2088 -0.0623 0.026 Uiso 1 1 calc R
C12 C 0.8833(5) 0.1070(4) 0.0457(3) 0.0253(9) Uani 1 1 d .
H12A H 0.9864 0.1131 0.0882 0.030 Uiso 1 1 calc R
H12B H 0.8846 0.0579 -0.0185 0.030 Uiso 1 1 calc R
C13 C 0.7578(6) 0.0503(4) 0.0710(3) 0.0267(9) Uani 1 1 d .
H13A H 0.6567 0.0350 0.0239 0.032 Uiso 1 1 calc R
H13B H 0.7839 -0.0263 0.0737 0.032 Uiso 1 1 calc R
C14 C 0.7445(5) 0.0956(4) 0.2233(3) 0.0236(9) Uani 1 1 d .
H14 H 0.7413 0.0129 0.2096 0.028 Uiso 1 1 calc R
C15 C 0.7432(5) 0.1800(4) 0.3161(3) 0.0213(8) Uani 1 1 d .
C16 C 0.7222(6) 0.1404(4) 0.3828(3) 0.0292(10) Uani 1 1 d .
H16 H 0.7105 0.0578 0.3703 0.035 Uiso 1 1 calc R
C17 C 0.7191(6) 0.2252(5) 0.4680(3) 0.0322(10) Uani 1 1 d .
H17 H 0.7014 0.2012 0.5143 0.039 Uiso 1 1 calc R
C18 C 0.7418(5) 0.3448(4) 0.4849(3) 0.0266(9) Uani 1 1 d .
H18 H 0.7405 0.4037 0.5430 0.032 Uiso 1 1 calc R
C19 C 0.7666(5) 0.3781(4) 0.4154(3) 0.0205(8) Uani 1 1 d .
C20 C 0.8030(5) 0.5042(4) 0.4298(3) 0.0192(8) Uani 1 1 d .
C21 C 0.8110(5) 0.5987(4) 0.5134(3) 0.0265(9) Uani 1 1 d .
H21 H 0.7874 0.5843 0.5625 0.032 Uiso 1 1 calc R
C22 C 0.8536(6) 0.7138(4) 0.5238(3) 0.0307(10) Uani 1 1 d .
H22 H 0.8597 0.7794 0.5803 0.037 Uiso 1 1 calc R
C23 C 0.8870(5) 0.7324(4) 0.4517(3) 0.0266(9) Uani 1 1 d .
H23 H 0.9167 0.8107 0.4574 0.032 Uiso 1 1 calc R
C24 C 0.8764(5) 0.6345(4) 0.3706(3) 0.0218(8) Uani 1 1 d .
H24 H 0.9001 0.6475 0.3210 0.026 Uiso 1 1 calc R
C25 C 0.3643(5) 0.0562(4) 0.2087(3) 0.0287(10) Uani 1 1 d .
C26 C 0.3109(7) 0.1487(5) 0.2778(4) 0.0391(12) Uani 1 1 d .
H26A H 0.3497 0.1438 0.3381 0.059 Uiso 1 1 calc R
H26B H 0.1973 0.1376 0.2596 0.059 Uiso 1 1 calc R
H26C H 0.3496 0.2270 0.2824 0.059 Uiso 1 1 calc R
Eu1 Eu 0.75775(2) 0.352895(16) 0.191455(12) 0.01430(7) Uani 1 1 d .
F1 F 0.0436(5) 1.0178(3) 0.3205(3) 0.0678(13) Uani 1 1 d .
F2 F -0.0476(7) 0.8742(6) 0.1821(3) 0.1004(18) Uani 1 1 d .
F3 F 0.0070(7) 0.7366(4) 0.2342(4) 0.0901(15) Uani 1 1 d U
F4 F 0.1076(6) 0.8752(6) 0.3779(4) 0.0967(16) Uani 1 1 d U
F5 F -0.1307(4) 0.8722(3) 0.3004(3) 0.0509(9) Uani 1 1 d .
F6 F 0.1962(5) 0.8822(4) 0.2618(4) 0.0752(14) Uani 1 1 d .
N1 N 0.6017(4) 0.5305(3) 0.1938(2) 0.0169(6) Uani 1 1 d .
N2 N 0.7462(4) 0.4336(3) 0.0643(2) 0.0164(6) Uani 1 1 d .
N3 N 0.8475(4) 0.2259(3) 0.0538(2) 0.0204(7) Uani 1 1 d .
N4 N 0.7497(4) 0.1343(3) 0.1620(2) 0.0210(7) Uani 1 1 d .
N5 N 0.7643(4) 0.2966(3) 0.3316(2) 0.0185(7) Uani 1 1 d .
N6 N 0.8344(4) 0.5222(3) 0.3584(2) 0.0182(7) Uani 1 1 d .
N7 N 0.4266(4) 0.2565(3) 0.1197(2) 0.0196(7) Uani 1 1 d .
N8 N 1.0952(4) 0.4167(3) 0.2571(2) 0.0203(7) Uani 1 1 d .
N9 N 0.4067(5) -0.0170(4) 0.1555(3) 0.0359(10) Uani 1 1 d .
O1 O 0.5094(3) 0.2482(3) 0.0647(2) 0.0213(6) Uani 1 1 d .
O2 O 0.4982(3) 0.3028(3) 0.20613(19) 0.0205(6) Uani 1 1 d .
O3 O 0.2874(3) 0.2225(3) 0.0913(2) 0.0258(7) Uani 1 1 d .
O4 O 1.0282(3) 0.3273(3) 0.2621(2) 0.0222(6) Uani 1 1 d .
O5 O 1.0102(3) 0.4694(3) 0.2129(2) 0.0210(6) Uani 1 1 d .
O6 O 1.2342(3) 0.4521(3) 0.2948(2) 0.0286(7) Uani 1 1 d .
P1 P 0.03566(18) 0.87955(12) 0.28389(11) 0.0362(3) Uani 1 1 d .

loop_
_atom_site_aniso_label
_atom_site_aniso_U_11
_atom_site_aniso_U_22
_atom_site_aniso_U_33
_atom_site_aniso_U_23
_atom_site_aniso_U_13
_atom_site_aniso_U_12
C1 0.0207(19) 0.022(2) 0.0172(19) 0.0071(16) 0.0069(16) 0.0027(16)
C2 0.020(2) 0.026(2) 0.022(2) 0.0062(17) 0.0094(16) 0.0080(16)
C3 0.029(2) 0.019(2) 0.032(2) 0.0091(18) 0.0093(19) 0.0085(17)
C4 0.022(2) 0.022(2) 0.028(2) 0.0134(18) 0.0069(17) 0.0053(16)
C5 0.0163(18) 0.0190(19) 0.0156(18) 0.0071(15) 0.0021(15) -0.0005(15)
C6 0.0130(17) 0.0221(19) 0.0154(18) 0.0074(15) 0.0015(14) -0.0002(14)
C7 0.0188(19) 0.025(2) 0.022(2) 0.0129(17) 0.0015(16) 0.0001(16)
C8 0.022(2) 0.034(2) 0.0182(19) 0.0153(18) 0.0039(16) 0.0015(17)
C9 0.0188(19) 0.034(2) 0.0153(19) 0.0094(17) 0.0055(15) 0.0026(17)
C10 0.0150(18) 0.025(2) 0.0139(18) 0.0043(16) 0.0035(14) 0.0016(15)
C11 0.0201(19) 0.027(2) 0.0126(18) 0.0022(16) 0.0042(15) 0.0045(16)
C12 0.032(2) 0.020(2) 0.020(2) 0.0038(17) 0.0072(18) 0.0141(18)
C13 0.036(2) 0.018(2) 0.022(2) 0.0054(17) 0.0054(18) 0.0085(18)
C14 0.025(2) 0.0176(19) 0.026(2) 0.0079(17) 0.0049(17) 0.0041(16)
C15 0.022(2) 0.022(2) 0.022(2) 0.0122(17) 0.0048(16) 0.0060(16)
C16 0.035(3) 0.027(2) 0.030(2) 0.017(2) 0.009(2) 0.0032(19)
C17 0.040(3) 0.038(3) 0.027(2) 0.020(2) 0.012(2) 0.005(2)
C18 0.033(2) 0.032(2) 0.017(2) 0.0109(18) 0.0087(18) 0.0057(19)
C19 0.0194(19) 0.026(2) 0.0168(19) 0.0094(16) 0.0041(15) 0.0033(16)
C20 0.0187(19) 0.022(2) 0.0144(18) 0.0055(16) 0.0028(15) 0.0020(15)
C21 0.033(2) 0.029(2) 0.016(2) 0.0043(17) 0.0104(18) 0.0044(18)
C22 0.040(3) 0.025(2) 0.020(2) -0.0013(18) 0.0124(19) 0.0040(19)
C23 0.030(2) 0.019(2) 0.024(2) 0.0016(17) 0.0080(18) -0.0011(17)
C24 0.025(2) 0.022(2) 0.0177(19) 0.0061(16) 0.0070(16) 0.0025(16)
C25 0.028(2) 0.034(3) 0.032(2) 0.021(2) 0.009(2) 0.0027(19)
C26 0.042(3) 0.041(3) 0.052(3) 0.028(3) 0.028(3) 0.014(2)
Eu1 0.01612(11) 0.01498(11) 0.01151(10) 0.00470(7) 0.00415(7) 0.00379(7)
F1 0.063(2) 0.0248(16) 0.115(4) 0.0117(19) 0.051(2) 0.0018(16)
F2 0.129(5) 0.132(5) 0.052(3) 0.036(3) 0.043(3) 0.039(4)
F3 0.106(3) 0.062(2) 0.113(3) 0.025(2) 0.065(2) 0.018(2)
F4 0.080(3) 0.148(3) 0.085(3) 0.076(2) 0.016(2) 0.023(2)
F5 0.048(2) 0.0462(19) 0.060(2) 0.0160(17) 0.0258(17) 0.0018(15)
F6 0.071(3) 0.078(3) 0.134(4) 0.072(3) 0.076(3) 0.041(2)
N1 0.0173(16) 0.0181(16) 0.0151(15) 0.0063(13) 0.0047(13) 0.0033(13)
N2 0.0150(15) 0.0203(16) 0.0123(15) 0.0057(13) 0.0026(12) 0.0019(13)
N3 0.0217(17) 0.0193(17) 0.0173(16) 0.0046(14) 0.0045(13) 0.0063(14)
N4 0.0249(18) 0.0170(16) 0.0183(17) 0.0053(14) 0.0037(14) 0.0052(14)
N5 0.0181(16) 0.0223(17) 0.0147(16) 0.0081(13) 0.0026(13) 0.0039(13)
N6 0.0190(16) 0.0193(16) 0.0150(16) 0.0055(13) 0.0049(13) 0.0036(13)
N7 0.0222(17) 0.0175(16) 0.0202(17) 0.0096(14) 0.0047(14) 0.0036(13)
N8 0.0193(17) 0.0268(18) 0.0135(15) 0.0054(14) 0.0066(13) 0.0043(14)
N9 0.041(2) 0.036(2) 0.030(2) 0.0139(19) 0.0074(19) 0.0012(19)
O1 0.0236(15) 0.0235(15) 0.0172(14) 0.0078(12) 0.0073(12) 0.0037(12)
O2 0.0221(14) 0.0217(14) 0.0168(14) 0.0071(12) 0.0049(11) 0.0026(11)
O3 0.0187(15) 0.0263(16) 0.0305(17) 0.0125(13) 0.0022(13) -0.0011(12)
O4 0.0221(15) 0.0249(15) 0.0216(15) 0.0112(12) 0.0064(12) 0.0051(12)
O5 0.0231(14) 0.0245(15) 0.0174(14) 0.0100(12) 0.0062(11) 0.0051(12)
O6 0.0162(14) 0.0422(19) 0.0237(16) 0.0104(14) 0.0045(12) -0.0008(13)
P1 0.0516(8) 0.0277(6) 0.0502(8) 0.0229(6) 0.0365(7) 0.0192(6)

loop_
_atom_type_symbol
_atom_type_description
_atom_type_scat_dispersion_real
_atom_type_scat_dispersion_imag
_atom_type_scat_source
C C 0.0033 0.0016 'International Tables Vol C Tables 4.2.6.8 and 6.1.1.4'
H H 0.0000 0.0000 'International Tables Vol C Tables 4.2.6.8 and 6.1.1.4'
Eu Eu -0.1578 3.6682 'International Tables Vol C Tables 4.2.6.8 and 6.1.1.4'
F F 0.0171 0.0103 'International Tables Vol C Tables 4.2.6.8 and 6.1.1.4'
N N 0.0061 0.0033 'International Tables Vol C Tables 4.2.6.8 and 6.1.1.4'
O O 0.0106 0.0060 'International Tables Vol C Tables 4.2.6.8 and 6.1.1.4'
P P 0.1023 0.0942 'International Tables Vol C Tables 4.2.6.8 and 6.1.1.4'

loop_
_geom_angle_atom_site_label_1
_geom_angle_atom_site_label_2
_geom_angle_atom_site_label_3
_geom_angle
N1 C1 C2 123.6(4)
N1 C1 H1 118.2
C2 C1 H1 118.2
C3 C2 C1 118.3(4)
C3 C2 H2 120.8
C1 C2 H2 120.8
C2 C3 C4 119.3(4)
C2 C3 H3 120.4
C4 C3 H3 120.4
C3 C4 C5 119.4(4)
C3 C4 H4 120.3
C5 C4 H4 120.3
N1 C5 C4 121.5(4)
N1 C5 C6 115.8(3)
C4 C5 C6 122.7(4)
N2 C6 C7 121.9(4)
N2 C6 C5 116.1(3)
C7 C6 C5 122.0(4)
C8 C7 C6 119.2(4)
C8 C7 H7 120.4
C6 C7 H7 120.4
C7 C8 C9 119.1(4)
C7 C8 H8 120.4
C9 C8 H8 120.4
C10 C9 C8 118.2(4)
C10 C9 H9 120.9
C8 C9 H9 120.9
N2 C10 C9 123.4(4)
N2 C10 C11 115.5(4)
C9 C10 C11 121.1(4)
N3 C11 C10 119.3(4)
N3 C11 H11 120.3
C10 C11 H11 120.3
N3 C12 C13 107.4(3)
N3 C12 H12A 110.2
C13 C12 H12A 110.2
N3 C12 H12B 110.2
C13 C12 H12B 110.2
H12A C12 H12B 108.5
N4 C13 C12 107.3(4)
N4 C13 H13A 110.3
C12 C13 H13A 110.3
N4 C13 H13B 110.3
C12 C13 H13B 110.3
H13A C13 H13B 108.5
N4 C14 C15 119.4(4)
N4 C14 H14 120.3
C15 C14 H14 120.3
N5 C15 C16 123.0(4)
N5 C15 C14 115.6(4)
C16 C15 C14 121.3(4)
C17 C16 C15 118.0(4)
C17 C16 H16 121.0
C15 C16 H16 121.0
C18 C17 C16 119.5(4)
C18 C17 H17 120.3
C16 C17 H17 120.3
C17 C18 C19 119.3(4)
C17 C18 H18 120.3
C19 C18 H18 120.3
N5 C19 C18 121.6(4)
N5 C19 C20 115.5(4)
C18 C19 C20 122.9(4)
N6 C20 C21 121.7(4)
N6 C20 C19 116.1(3)
C21 C20 C19 122.2(4)
C22 C21 C20 119.2(4)
C22 C21 H21 120.4
C20 C21 H21 120.4
C23 C22 C21 119.4(4)
C23 C22 H22 120.3
C21 C22 H22 120.3
C22 C23 C24 118.4(4)
C22 C23 H23 120.8
C24 C23 H23 120.8
N6 C24 C23 123.4(4)
N6 C24 H24 118.3
C23 C24 H24 118.3
N9 C25 C26 179.0(5)
C25 C26 H26A 109.5
C25 C26 H26B 109.5
H26A C26 H26B 109.5
C25 C26 H26C 109.5
H26A C26 H26C 109.5
H26B C26 H26C 109.5
O2 Eu1 O4 134.63(10)
O2 Eu1 O5 161.19(10)
O4 Eu1 O5 51.16(10)
O2 Eu1 O1 51.15(9)
O4 Eu1 O1 143.95(10)
O5 Eu1 O1 138.72(9)
O2 Eu1 N4 77.56(11)
O4 Eu1 N4 74.04(11)
O5 Eu1 N4 118.76(11)
O1 Eu1 N4 74.05(10)
O2 Eu1 N3 121.55(10)
O4 Eu1 N3 75.81(10)
O5 Eu1 N3 76.17(10)
O1 Eu1 N3 75.70(10)
N4 Eu1 N3 64.66(12)
O2 Eu1 N2 113.35(10)
O4 Eu1 N2 111.77(10)
O5 Eu1 N2 66.94(10)
O1 Eu1 N2 73.62(10)
N4 Eu1 N2 123.63(11)
N3 Eu1 N2 63.32(11)
O2 Eu1 N5 65.43(10)
O4 Eu1 N5 70.31(10)
O5 Eu1 N5 111.88(10)
O1 Eu1 N5 108.71(10)
N4 Eu1 N5 63.00(11)
N3 Eu1 N5 123.25(11)
N2 Eu1 N5 173.24(10)
O2 Eu1 N6 90.75(10)
O4 Eu1 N6 76.19(10)
O5 Eu1 N6 72.77(10)
O1 Eu1 N6 136.58(10)
N4 Eu1 N6 122.66(11)
N3 Eu1 N6 146.99(11)
N2 Eu1 N6 112.64(10)
N5 Eu1 N6 61.18(11)
O2 Eu1 N1 72.09(10)
O4 Eu1 N1 137.07(10)
O5 Eu1 N1 93.24(10)
O1 Eu1 N1 77.94(10)
N4 Eu1 N1 147.49(11)
N3 Eu1 N1 123.37(11)
N2 Eu1 N1 61.47(10)
N5 Eu1 N1 112.43(10)
N6 Eu1 N1 69.82(10)
C1 N1 C5 117.8(3)
C1 N1 Eu1 120.7(3)
C5 N1 Eu1 120.6(3)
C6 N2 C10 118.0(3)
C6 N2 Eu1 122.4(3)
C10 N2 Eu1 118.7(3)
C11 N3 C12 119.2(4)
C11 N3 Eu1 122.2(3)
C12 N3 Eu1 118.4(3)
C14 N4 C13 119.1(4)
C14 N4 Eu1 122.7(3)
C13 N4 Eu1 118.1(3)
C19 N5 C15 118.5(4)
C19 N5 Eu1 122.4(3)
C15 N5 Eu1 118.5(3)
C24 N6 C20 117.9(3)
C24 N6 Eu1 119.6(3)
C20 N6 Eu1 121.1(3)
O3 N7 O2 122.0(3)
O3 N7 O1 122.0(3)
O2 N7 O1 116.0(3)
O6 N8 O4 121.6(4)
O6 N8 O5 121.7(4)
O4 N8 O5 116.7(3)
N7 O1 Eu1 95.4(2)
N7 O2 Eu1 97.4(2)
N8 O4 Eu1 96.2(2)
N8 O5 Eu1 95.4(2)
F4 P1 F1 96.3(3)
F4 P1 F6 93.2(3)
F1 P1 F6 92.7(2)
F4 P1 F5 89.3(3)
F1 P1 F5 88.9(2)
F6 P1 F5 176.9(3)
F4 P1 F3 91.0(3)
F1 P1 F3 171.8(3)
F6 P1 F3 90.4(3)
F5 P1 F3 87.6(2)
F4 P1 F2 175.6(4)
F1 P1 F2 87.5(3)
F6 P1 F2 88.8(3)
F5 P1 F2 88.7(3)
F3 P1 F2 85.0(3)

loop_
_geom_bond_atom_site_label_1
_geom_bond_atom_site_label_2
_geom_bond_distance
C1 N1 1.340(5)
C1 C2 1.383(6)
C1 H1 0.9500
C2 C3 1.380(6)
C2 H2 0.9500
C3 C4 1.382(6)
C3 H3 0.9500
C4 C5 1.394(6)
C4 H4 0.9500
C5 N1 1.359(5)
C5 C6 1.484(5)
C6 N2 1.336(5)
C6 C7 1.402(6)
C7 C8 1.386(6)
C7 H7 0.9500
C8 C9 1.388(6)
C8 H8 0.9500
C9 C10 1.383(6)
C9 H9 0.9500
C10 N2 1.357(5)
C10 C11 1.473(6)
C11 N3 1.274(6)
C11 H11 0.9500
C12 N3 1.466(5)
C12 C13 1.525(7)
C12 H12A 0.9900
C12 H12B 0.9900
C13 N4 1.469(5)
C13 H13A 0.9900
C13 H13B 0.9900
C14 N4 1.265(6)
C14 C15 1.473(6)
C14 H14 0.9500
C15 N5 1.352(5)
C15 C16 1.393(6)
C16 C17 1.388(7)
C16 H16 0.9500
C17 C18 1.383(7)
C17 H17 0.9500
C18 C19 1.401(6)
C18 H18 0.9500
C19 N5 1.343(5)
C19 C20 1.484(6)
C20 N6 1.352(5)
C20 C21 1.394(6)
C21 C22 1.385(7)
C21 H21 0.9500
C22 C23 1.375(7)
C22 H22 0.9500
C23 C24 1.384(6)
C23 H23 0.9500
C24 N6 1.341(5)
C24 H24 0.9500
C25 N9 1.139(7)
C25 C26 1.454(7)
C26 H26A 0.9800
C26 H26B 0.9800
C26 H26C 0.9800
Eu1 O2 2.488(3)
Eu1 O4 2.503(3)
Eu1 O5 2.518(3)
Eu1 O1 2.530(3)
Eu1 N4 2.531(3)
Eu1 N3 2.533(3)
Eu1 N2 2.591(3)
Eu1 N5 2.607(3)
Eu1 N6 2.616(3)
Eu1 N1 2.621(3)
F1 P1 1.560(4)
F2 P1 1.612(5)
F3 P1 1.607(5)
F4 P1 1.525(5)
F5 P1 1.591(4)
F6 P1 1.576(4)
N7 O3 1.219(5)
N7 O2 1.277(4)
N7 O1 1.278(4)
N8 O6 1.229(5)
N8 O4 1.273(5)
N8 O5 1.275(5)

loop_
_geom_torsion_atom_site_label_1
_geom_torsion_atom_site_label_2
_geom_torsion_atom_site_label_3
_geom_torsion_atom_site_label_4
_geom_torsion
N1 C1 C2 C3 -0.7(7)
C1 C2 C3 C4 2.6(7)
C2 C3 C4 C5 -1.9(7)
C3 C4 C5 N1 -0.8(6)
C3 C4 C5 C6 177.3(4)
N1 C5 C6 N2 -0.6(5)
C4 C5 C6 N2 -178.9(4)
N1 C5 C6 C7 177.6(4)
C4 C5 C6 C7 -0.6(6)
N2 C6 C7 C8 3.2(6)
C5 C6 C7 C8 -175.0(4)
C6 C7 C8 C9 -0.8(6)
C7 C8 C9 C10 -1.8(6)
C8 C9 C10 N2 2.4(6)
C8 C9 C10 C11 -179.1(4)
N2 C10 C11 N3 -8.6(6)
C9 C10 C11 N3 172.8(4)
N3 C12 C13 N4 -53.2(4)
N4 C14 C15 N5 -6.7(6)
N4 C14 C15 C16 173.6(4)
N5 C15 C16 C17 1.7(7)
C14 C15 C16 C17 -178.6(4)
C15 C16 C17 C18 -2.2(7)
C16 C17 C18 C19 0.4(7)
C17 C18 C19 N5 2.0(7)
C17 C18 C19 C20 -175.5(4)
N5 C19 C20 N6 -2.0(5)
C18 C19 C20 N6 175.7(4)
N5 C19 C20 C21 -179.5(4)
C18 C19 C20 C21 -1.8(7)
N6 C20 C21 C22 -0.7(7)
C19 C20 C21 C22 176.6(4)
C20 C21 C22 C23 0.0(7)
C21 C22 C23 C24 0.1(7)
C22 C23 C24 N6 0.3(7)
C2 C1 N1 C5 -2.0(6)
C2 C1 N1 Eu1 167.0(3)
C4 C5 N1 C1 2.7(6)
C6 C5 N1 C1 -175.5(3)
C4 C5 N1 Eu1 -166.3(3)
C6 C5 N1 Eu1 15.5(4)
O2 Eu1 N1 C1 44.9(3)
O4 Eu1 N1 C1 -92.6(3)
O5 Eu1 N1 C1 -123.1(3)
O1 Eu1 N1 C1 97.6(3)
N4 Eu1 N1 C1 66.7(4)
N3 Eu1 N1 C1 161.3(3)
N2 Eu1 N1 C1 175.4(3)
N5 Eu1 N1 C1 -7.8(3)
N6 Eu1 N1 C1 -52.8(3)
O2 Eu1 N1 C5 -146.4(3)
O4 Eu1 N1 C5 76.1(3)
O5 Eu1 N1 C5 45.6(3)
O1 Eu1 N1 C5 -93.7(3)
N4 Eu1 N1 C5 -124.6(3)
N3 Eu1 N1 C5 -30.0(3)
N2 Eu1 N1 C5 -15.9(3)
N5 Eu1 N1 C5 160.9(3)
N6 Eu1 N1 C5 115.9(3)
C7 C6 N2 C10 -2.6(6)
C5 C6 N2 C10 175.6(3)
C7 C6 N2 Eu1 166.8(3)
C5 C6 N2 Eu1 -15.0(5)
C9 C10 N2 C6 -0.2(6)
C11 C10 N2 C6 -178.7(3)
C9 C10 N2 Eu1 -170.0(3)
C11 C10 N2 Eu1 11.5(4)
O2 Eu1 N2 C6 68.0(3)
O4 Eu1 N2 C6 -116.9(3)
O5 Eu1 N2 C6 -91.6(3)
O1 Eu1 N2 C6 100.9(3)
N4 Eu1 N2 C6 158.3(3)
N3 Eu1 N2 C6 -177.2(3)
N6 Eu1 N2 C6 -33.3(3)
N1 Eu1 N2 C6 16.0(3)
O2 Eu1 N2 C10 -122.7(3)
O4 Eu1 N2 C10 52.5(3)
O5 Eu1 N2 C10 77.8(3)
O1 Eu1 N2 C10 -89.7(3)
N4 Eu1 N2 C10 -32.4(3)
N3 Eu1 N2 C10 -7.8(3)
N6 Eu1 N2 C10 136.0(3)
N1 Eu1 N2 C10 -174.7(3)
C10 C11 N3 C12 177.0(4)
C10 C11 N3 Eu1 1.3(5)
C13 C12 N3 C11 -133.7(4)
C13 C12 N3 Eu1 42.2(4)
O2 Eu1 N3 C11 105.4(3)
O4 Eu1 N3 C11 -120.5(3)
O5 Eu1 N3 C11 -67.7(3)
O1 Eu1 N3 C11 81.8(3)
N4 Eu1 N3 C11 160.7(4)
N2 Eu1 N3 C11 3.2(3)
N5 Eu1 N3 C11 -175.0(3)
N6 Eu1 N3 C11 -87.8(4)
N1 Eu1 N3 C11 17.0(4)
O2 Eu1 N3 C12 -70.3(3)
O4 Eu1 N3 C12 63.8(3)
O5 Eu1 N3 C12 116.6(3)
O1 Eu1 N3 C12 -93.9(3)
N4 Eu1 N3 C12 -15.0(3)
N2 Eu1 N3 C12 -172.5(3)
N5 Eu1 N3 C12 9.3(3)
N6 Eu1 N3 C12 96.5(3)
N1 Eu1 N3 C12 -158.7(3)
C15 C14 N4 C13 177.4(4)
C15 C14 N4 Eu1 -0.1(6)
C12 C13 N4 C14 -134.0(4)
C12 C13 N4 Eu1 43.6(4)
O2 Eu1 N4 C14 -64.9(3)
O4 Eu1 N4 C14 79.3(3)
O5 Eu1 N4 C14 105.0(3)
O1 Eu1 N4 C14 -117.7(4)
N3 Eu1 N4 C14 160.9(4)
N2 Eu1 N4 C14 -174.9(3)
N5 Eu1 N4 C14 3.6(3)
N6 Eu1 N4 C14 17.9(4)
N1 Eu1 N4 C14 -86.2(4)
O2 Eu1 N4 C13 117.5(3)
O4 Eu1 N4 C13 -98.2(3)
O5 Eu1 N4 C13 -72.5(3)
O1 Eu1 N4 C13 64.8(3)
N3 Eu1 N4 C13 -16.7(3)
N2 Eu1 N4 C13 7.6(3)
N5 Eu1 N4 C13 -173.9(3)
N6 Eu1 N4 C13 -159.7(3)
N1 Eu1 N4 C13 96.3(3)
C18 C19 N5 C15 -2.5(6)
C20 C19 N5 C15 175.2(4)
C18 C19 N5 Eu1 168.2(3)
C20 C19 N5 Eu1 -14.1(5)
C16 C15 N5 C19 0.7(6)
C14 C15 N5 C19 -179.0(4)
C16 C15 N5 Eu1 -170.5(3)
C14 C15 N5 Eu1 9.9(5)
O2 Eu1 N5 C19 -89.7(3)
O4 Eu1 N5 C19 100.5(3)
O5 Eu1 N5 C19 70.0(3)
O1 Eu1 N5 C19 -117.7(3)
N4 Eu1 N5 C19 -177.8(3)
N3 Eu1 N5 C19 157.4(3)
N6 Eu1 N5 C19 15.8(3)
N1 Eu1 N5 C19 -33.4(3)
O2 Eu1 N5 C15 81.0(3)
O4 Eu1 N5 C15 -88.7(3)
O5 Eu1 N5 C15 -119.3(3)
O1 Eu1 N5 C15 53.0(3)
N4 Eu1 N5 C15 -7.1(3)
N3 Eu1 N5 C15 -31.8(3)
N6 Eu1 N5 C15 -173.4(3)
N1 Eu1 N5 C15 137.3(3)
C23 C24 N6 C20 -1.0(6)
C23 C24 N6 Eu1 165.9(3)
C21 C20 N6 C24 1.1(6)
C19 C20 N6 C24 -176.3(4)
C21 C20 N6 Eu1 -165.5(3)
C19 C20 N6 Eu1 17.0(5)
O2 Eu1 N6 C24 -122.0(3)
O4 Eu1 N6 C24 102.0(3)
O5 Eu1 N6 C24 48.8(3)
O1 Eu1 N6 C24 -96.0(3)
N4 Eu1 N6 C24 162.4(3)
N3 Eu1 N6 C24 69.3(4)
N2 Eu1 N6 C24 -6.2(3)
N5 Eu1 N6 C24 176.9(3)
N1 Eu1 N6 C24 -51.4(3)
O2 Eu1 N6 C20 44.5(3)
O4 Eu1 N6 C20 -91.6(3)
O5 Eu1 N6 C20 -144.7(3)
O1 Eu1 N6 C20 70.5(3)
N4 Eu1 N6 C20 -31.2(3)
N3 Eu1 N6 C20 -124.3(3)
N2 Eu1 N6 C20 160.3(3)
N5 Eu1 N6 C20 -16.7(3)
N1 Eu1 N6 C20 115.1(3)
O3 N7 O1 Eu1 176.2(3)
O2 N7 O1 Eu1 -3.6(3)
O2 Eu1 O1 N7 2.13(19)
O4 Eu1 O1 N7 117.4(2)
O5 Eu1 O1 N7 -155.5(2)
N4 Eu1 O1 N7 88.8(2)
N3 Eu1 O1 N7 156.1(2)
N2 Eu1 O1 N7 -138.0(2)
N5 Eu1 O1 N7 35.4(2)
N6 Eu1 O1 N7 -32.1(3)
N1 Eu1 O1 N7 -74.5(2)
O3 N7 O2 Eu1 -176.1(3)
O1 N7 O2 Eu1 3.7(3)
O4 Eu1 O2 N7 -133.7(2)
O5 Eu1 O2 N7 126.8(3)
O1 Eu1 O2 N7 -2.1(2)
N4 Eu1 O2 N7 -81.6(2)
N3 Eu1 O2 N7 -32.1(3)
N2 Eu1 O2 N7 39.9(2)
N5 Eu1 O2 N7 -147.3(2)
N6 Eu1 O2 N7 155.1(2)
N1 Eu1 O2 N7 86.6(2)
O6 N8 O4 Eu1 170.9(3)
O5 N8 O4 Eu1 -7.5(3)
O2 Eu1 O4 N8 -151.5(2)
O5 Eu1 O4 N8 4.37(19)
O1 Eu1 O4 N8 126.6(2)
N4 Eu1 O4 N8 155.1(2)
N3 Eu1 O4 N8 87.9(2)
N2 Eu1 O4 N8 34.7(2)
N5 Eu1 O4 N8 -138.4(2)
N6 Eu1 O4 N8 -74.5(2)
N1 Eu1 O4 N8 -36.3(3)
O6 N8 O5 Eu1 -170.9(3)
O4 N8 O5 Eu1 7.5(3)
O2 Eu1 O5 N8 111.3(3)
O4 Eu1 O5 N8 -4.4(2)
O1 Eu1 O5 N8 -135.4(2)
N4 Eu1 O5 N8 -36.8(2)
N3 Eu1 O5 N8 -87.1(2)
N2 Eu1 O5 N8 -153.7(2)
N5 Eu1 O5 N8 33.5(2)
N6 Eu1 O5 N8 81.6(2)
N1 Eu1 O5 N8 149.3(2)
